data_4337972
loop_
_publ_author_name
'Goura, Joydeb'
'Walsh, James P. S.'
'Tuna, Floriana'
'Chandrasekhar, Vadapalli'

_publ_section_title
;
 Tetranuclear Lanthanide(III) Complexes in a Seesaw Geometry: Synthesis,
 Structure, and Magnetism.
;
_journal_issue 7
_journal_name_full 'Inorganic chemistry'
_journal_page_first 3385
_journal_paper_doi 10.1021/ic4027915
_journal_volume 53
_journal_year 2014
_chemical_formula_moiety 'C54 H51 Ho4 N18 O28'
_chemical_formula_sum 'C54 H51 Ho4 N18 O28'
_chemical_formula_weight 2059.85
_chemical_name_systematic
; 
 ? 
;
_space_group_IT_number 2
_symmetry_cell_setting triclinic
_symmetry_space_group_name_Hall '-P 1'
_symmetry_space_group_name_H-M 'P -1'
_atom_sites_solution_hydrogens geom
_atom_sites_solution_primary direct
_atom_sites_solution_secondary difmap
_audit_creation_method SHELXL-97
_cell_angle_alpha 99.618(5)
_cell_angle_beta 104.751(5)
_cell_angle_gamma 108.128(5)
_cell_formula_units_Z 2
_cell_length_a 14.239(5)
_cell_length_b 14.396(5)
_cell_length_c 21.642(5)
_cell_measurement_reflns_used 9881
_cell_measurement_temperature 100(2)
_cell_measurement_theta_max 28.32
_cell_measurement_theta_min 2.22
_cell_volume 3928(2)
_computing_cell_refinement 'Bruker SMART'
_computing_data_collection 'Bruker SMART'
_computing_data_reduction 'Bruker SAINT'
_computing_molecular_graphics 'Bruker SHELXTL'
_computing_publication_material 'Bruker SHELXTL'
_computing_structure_refinement 'SHELXL-97 (Sheldrick, 1997)'
_computing_structure_solution 'SHELXS-97 (Sheldrick, 1990)'
_diffrn_ambient_temperature 100(2)
_diffrn_measured_fraction_theta_full 0.970
_diffrn_measured_fraction_theta_max 0.970
_diffrn_measurement_device_type 'CCD area detector'
_diffrn_measurement_method 'phi and omega scans'
_diffrn_radiation_monochromator graphite
_diffrn_radiation_source 'fine-focus sealed tube'
_diffrn_radiation_type MoK\a
_diffrn_radiation_wavelength 0.71069
_diffrn_reflns_av_R_equivalents 0.0569
_diffrn_reflns_av_sigmaI/netI 0.1077
_diffrn_reflns_limit_h_max 16
_diffrn_reflns_limit_h_min -16
_diffrn_reflns_limit_k_max 16
_diffrn_reflns_limit_k_min -17
_diffrn_reflns_limit_l_max 25
_diffrn_reflns_limit_l_min -15
_diffrn_reflns_number 20370
_diffrn_reflns_theta_full 25.03
_diffrn_reflns_theta_max 25.03
_diffrn_reflns_theta_min 4.09
_exptl_absorpt_coefficient_mu 4.069
_exptl_absorpt_correction_T_max 1.00
_exptl_absorpt_correction_T_min 0.7457
_exptl_absorpt_correction_type empirical
_exptl_absorpt_process_details SADABS
_exptl_crystal_colour yellow
_exptl_crystal_density_diffrn 1.742
_exptl_crystal_density_method 'not measured'
_exptl_crystal_description block
_exptl_crystal_F_000 1986
_exptl_crystal_size_max 0.18
_exptl_crystal_size_mid 0.16
_exptl_crystal_size_min 0.14
_platon_squeeze_details
;
;
_refine_diff_density_max 5.025
_refine_diff_density_min -2.830
_refine_diff_density_rms 0.441
_refine_ls_extinction_method none
_refine_ls_goodness_of_fit_ref 1.065
_refine_ls_hydrogen_treatment mixed
_refine_ls_matrix_type full
_refine_ls_number_parameters 940
_refine_ls_number_reflns 13442
_refine_ls_number_restraints 91
_refine_ls_restrained_S_all 1.075
_refine_ls_R_factor_all 0.1475
_refine_ls_R_factor_gt 0.1280
_refine_ls_shift/su_max 0.000
_refine_ls_shift/su_mean 0.000
_refine_ls_structure_factor_coef Fsqd
_refine_ls_weighting_details 'calc w=1/[\s^2^(Fo^2^)+(0.1655P)^2^+395.9711P] where P=(Fo^2^+2Fc^2^)/3'
_refine_ls_weighting_scheme calc
_refine_ls_wR_factor_gt 0.3487
_refine_ls_wR_factor_ref 0.3583
_reflns_number_gt 9983
_reflns_number_total 13442
_reflns_threshold_expression >2sigma(I)
_cod_data_source_file ic4027915_si_002.cif
_cod_data_source_block Complex_4
_cod_depositor_comments
;
The following automatic conversions were performed:

'_symmetry_cell_setting' value 'Triclinic' changed to 'triclinic'
according to
/usr/data/users/saulius/automatic-downloads/rss-feeds/ACS/lib/dictionaries/cif_core.dic
dictionary named 'cif_core.dic' version 2.4.2 from 2011-04-26.

Automatic conversion script
Id: cif_fix_values 2281 2013-09-26 08:29:07Z andrius 

 Adding full bibliography for 4337969--4337972.cif.
;
_cod_original_sg_symbol_H-M P-1
_cod_database_code 4337972

loop_
_symmetry_equiv_pos_as_xyz
'x, y, z'
'-x, -y, -z'

loop_
_atom_site_label
_atom_site_type_symbol
_atom_site_fract_x
_atom_site_fract_y
_atom_site_fract_z
_atom_site_U_iso_or_equiv
_atom_site_adp_type
_atom_site_occupancy
_atom_site_symmetry_multiplicity
_atom_site_calc_flag
_atom_site_refinement_flags
Ho1 Ho 0.71617(8) 0.13459(9) 0.66810(5) 0.0241(3) Uani 1 1 d .
Ho2 Ho 0.88742(8) 0.31827(9) 0.82394(5) 0.0237(3) Uani 1 1 d .
Ho3 Ho 0.75292(8) 0.05757(9) 0.81950(5) 0.0253(3) Uani 1 1 d .
Ho4 Ho 0.97780(9) 0.28153(9) 0.68810(6) 0.0283(3) Uani 1 1 d .
O1 O 0.8237(12) 0.0385(13) 0.9278(8) 0.028(4) Uani 1 1 d .
O2 O 0.8872(13) 0.2106(13) 0.8920(9) 0.032(4) Uani 1 1 d .
O3 O 1.1285(14) 0.2578(14) 0.8866(9) 0.036(4) Uani 1 1 d .
O4 O 1.0431(15) 0.3437(15) 0.7988(10) 0.038(4) Uani 1 1 d U
O5 O 1.0099(13) 0.2248(16) 0.5847(8) 0.035(5) Uani 1 1 d .
O6 O 0.8395(15) 0.1511(15) 0.6127(10) 0.037(4) Uani 1 1 d U
O7 O 0.8178(14) -0.0700(14) 0.6447(9) 0.031(4) Uani 1 1 d .
O8 O 0.7056(11) -0.0069(11) 0.7165(8) 0.021(3) Uani 1 1 d U
O9 O 0.7175(11) 0.1790(13) 0.7784(7) 0.021(3) Uani 1 1 d .
O10 O 0.8370(12) 0.3083(12) 0.7095(8) 0.021(3) Uani 1 1 d U
O11 O 0.8789(13) 0.1699(13) 0.7462(9) 0.029(4) Uani 1 1 d U
O12 O 0.6144(18) 0.2512(19) 0.6684(11) 0.055(6) Uani 1 1 d .
O13 O 0.520(2) 0.265(2) 0.5778(15) 0.088(11) Uani 1 1 d .
O14 O 0.6381(17) 0.1966(15) 0.5776(9) 0.043(5) Uani 1 1 d .
O15 O 0.9068(15) 0.0199(16) 0.8157(10) 0.040(5) Uani 1 1 d .
O16 O 0.7733(14) -0.1079(14) 0.8100(9) 0.032(4) Uani 1 1 d .
O17 O 0.9025(17) -0.1344(18) 0.7842(12) 0.050(6) Uani 1 1 d .
O18 O 0.8083(13) 0.3828(16) 0.9047(9) 0.039(5) Uani 1 1 d .
O19 O 0.7481(15) 0.3963(17) 0.8038(9) 0.042(5) Uani 1 1 d .
O20 O 0.7105(18) 0.4724(19) 0.8837(11) 0.058(7) Uani 1 1 d .
O21 O 1.1591(14) 0.2987(17) 0.7092(10) 0.044(5) Uani 1 1 d .
O22 O 1.0533(14) 0.1531(13) 0.7005(10) 0.035(4) Uani 1 1 d .
O23 O 1.2244(19) 0.185(2) 0.7193(15) 0.071(8) Uani 1 1 d .
O24 O 0.288(2) 0.712(2) 0.727(2) 0.092(11) Uani 1 1 d .
O25 O 0.2851(18) 0.8583(18) 0.7689(12) 0.051(5) Uani 1 1 d U
O26 O 0.1480(18) 0.7428(16) 0.6971(13) 0.063(7) Uani 1 1 d .
O27 O 0.550(2) 0.246(2) 0.8176(16) 0.082(8) Uani 1 1 d U
O28 O 0.407(5) 0.401(5) 0.639(3) 0.19(2) Uani 1 1 d U
N1 N 1.0290(15) 0.4211(15) 0.9352(10) 0.025(4) Uani 1 1 d U
N2 N 1.0821(18) 0.5189(18) 0.9399(10) 0.034(5) Uani 1 1 d .
N3 N 0.968(2) 0.5074(19) 0.8384(11) 0.042(6) Uani 1 1 d .
N4 N 1.087(2) 0.4675(19) 0.7198(12) 0.045(6) Uani 1 1 d .
N5 N 1.070(3) 0.525(3) 0.6755(18) 0.066(8) Uani 1 1 d DU
N6 N 0.9289(17) 0.3811(16) 0.6063(11) 0.033(5) Uani 1 1 d .
N7 N 0.6309(17) -0.0116(19) 0.5637(11) 0.036(5) Uani 1 1 d .
N8 N 0.5289(18) -0.0728(19) 0.5569(12) 0.036(6) Uani 1 1 d .
N9 N 0.5224(18) 0.035(2) 0.6404(12) 0.042(6) Uani 1 1 d .
N10 N 0.5716(15) -0.0722(18) 0.7804(12) 0.038(6) Uani 1 1 d .
N11 N 0.5056(15) -0.0691(18) 0.8182(10) 0.028(5) Uani 1 1 d .
N12 N 0.6409(15) 0.0912(17) 0.8849(11) 0.032(5) Uani 1 1 d .
N13 N 0.7549(17) 0.419(2) 0.8644(12) 0.041(6) Uani 1 1 d .
N14 N 1.1497(19) 0.212(2) 0.7108(12) 0.041(6) Uani 1 1 d .
N15 N 0.588(2) 0.240(2) 0.6074(14) 0.047(6) Uani 1 1 d U
N16 N 0.861(2) -0.081(2) 0.8024(13) 0.046(6) Uani 1 1 d .
N17 N 0.238(2) 0.772(2) 0.7299(14) 0.054(8) Uani 1 1 d .
N18 N 0.224(2) 0.994(3) 0.8880(15) 0.058(8) Uani 1 1 d .
C1 C 0.772(3) -0.043(2) 0.9509(16) 0.052(9) Uani 1 1 d .
H1A H 0.8135 -0.0837 0.9581 0.079 Uiso 1 1 calc R
H1B H 0.7051 -0.0830 0.9185 0.079 Uiso 1 1 calc R
H1C H 0.7634 -0.0159 0.9918 0.079 Uiso 1 1 calc R
C2 C 0.911(2) 0.120(2) 0.9724(12) 0.033(6) Uani 1 1 d .
C3 C 0.971(2) 0.108(3) 1.0340(14) 0.047(8) Uani 1 1 d .
H3 H 0.9560 0.0466 1.0448 0.057 Uiso 1 1 calc R
C4 C 1.057(2) 0.199(3) 1.0774(16) 0.047(8) Uani 1 1 d .
H4 H 1.0955 0.2001 1.1193 0.057 Uiso 1 1 calc R
C5 C 1.079(2) 0.282(2) 1.0558(13) 0.036(7) Uani 1 1 d .
H5 H 1.1368 0.3390 1.0830 0.044 Uiso 1 1 calc R
C6 C 1.022(2) 0.290(2) 0.9946(13) 0.031(6) Uani 1 1 d .
C7 C 0.9426(18) 0.209(2) 0.9519(12) 0.027(5) Uani 1 1 d .
C8 C 1.0638(19) 0.391(2) 0.9837(10) 0.025(5) Uani 1 1 d .
H8 H 1.1232 0.4383 1.0171 0.030 Uiso 1 1 calc R
C9 C 1.052(2) 0.5624(19) 0.8904(12) 0.030(6) Uani 1 1 d .
C10 C 1.117(2) 0.668(2) 0.8970(14) 0.040(7) Uani 1 1 d .
H10 H 1.1752 0.7062 0.9340 0.047 Uiso 1 1 calc R
C11 C 1.085(3) 0.708(2) 0.8459(17) 0.055(9) Uani 1 1 d .
H11 H 1.1256 0.7725 0.8463 0.066 Uiso 1 1 calc R
C12 C 0.993(3) 0.650(2) 0.7922(16) 0.057(9) Uani 1 1 d .
H12 H 0.9696 0.6779 0.7582 0.069 Uiso 1 1 calc R
C13 C 0.938(3) 0.554(2) 0.7916(14) 0.050(9) Uani 1 1 d .
H13 H 0.8760 0.5177 0.7567 0.060 Uiso 1 1 calc R
C14 C 1.179(3) 0.209(3) 0.931(2) 0.060(10) Uani 1 1 d .
H14A H 1.2390 0.2037 0.9201 0.090 Uiso 1 1 calc R
H14B H 1.1310 0.1427 0.9262 0.090 Uiso 1 1 calc R
H14C H 1.2015 0.2491 0.9760 0.090 Uiso 1 1 calc R
C15 C 1.1901(18) 0.353(2) 0.8860(13) 0.029(6) Uani 1 1 d .
C16 C 1.292(2) 0.412(3) 0.9317(17) 0.045(8) Uani 1 1 d .
H16 H 1.3210 0.3899 0.9671 0.054 Uiso 1 1 calc R
C17 C 1.346(2) 0.503(3) 0.9223(16) 0.049(8) Uani 1 1 d .
H17 H 1.4138 0.5408 0.9513 0.059 Uiso 1 1 calc R
C18 C 1.309(2) 0.538(2) 0.8754(15) 0.041(7) Uani 1 1 d .
H18 H 1.3490 0.5993 0.8708 0.050 Uiso 1 1 calc R
C19 C 1.202(2) 0.482(2) 0.8283(14) 0.039(7) Uani 1 1 d .
C20 C 1.1411(19) 0.389(2) 0.8365(13) 0.029(5) Uani 1 1 d U
C21 C 1.170(3) 0.522(2) 0.7749(14) 0.042(7) Uani 1 1 d .
H21 H 1.2079 0.5888 0.7778 0.051 Uiso 1 1 calc R
C22 C 0.984(3) 0.479(3) 0.6203(16) 0.064(5) Uani 1 1 d .
C23 C 0.852(2) 0.336(2) 0.5472(15) 0.044(8) Uani 1 1 d .
H23 H 0.8149 0.2661 0.5373 0.053 Uiso 1 1 calc R
C24 C 0.825(3) 0.385(3) 0.5015(14) 0.058(10) Uani 1 1 d .
H24 H 0.7714 0.3490 0.4614 0.070 Uiso 1 1 calc R
C25 C 0.879(3) 0.492(3) 0.5157(16) 0.064(5) Uani 1 1 d U
H25 H 0.8585 0.5303 0.4879 0.077 Uiso 1 1 calc R
C26 C 1.090(2) 0.282(2) 0.5619(18) 0.051(9) Uani 1 1 d .
H26A H 1.1402 0.2505 0.5622 0.076 Uiso 1 1 calc R
H26B H 1.1246 0.3500 0.5908 0.076 Uiso 1 1 calc R
H26C H 1.0592 0.2850 0.5177 0.076 Uiso 1 1 calc R
C27 C 0.9476(13) 0.0871(15) 0.4818(9) 0.034(6) Uani 1 1 d G
H27 H 1.0085 0.1148 0.4719 0.040 Uiso 1 1 calc R
C28 C 0.9348(11) 0.1352(11) 0.5386(8) 0.033(6) Uani 1 1 d G
C29 C 0.8438(12) 0.0937(12) 0.5533(7) 0.025(5) Uani 1 1 d GU
C30 C 0.7654(11) 0.0041(13) 0.5113(8) 0.038(7) Uani 1 1 d G
C31 C 0.7782(14) -0.0440(13) 0.4544(8) 0.034(6) Uani 1 1 d G
H31 H 0.7258 -0.1040 0.4263 0.040 Uiso 1 1 calc R
C32 C 0.664(2) -0.0446(19) 0.5184(12) 0.030(6) Uani 1 1 d .
H32 H 0.6194 -0.1054 0.4871 0.036 Uiso 1 1 calc R
C33 C 0.476(2) -0.051(2) 0.5934(12) 0.032(6) Uani 1 1 d .
C34 C 0.3745(19) -0.123(2) 0.5855(13) 0.035(6) Uani 1 1 d .
H34 H 0.3460 -0.1862 0.5543 0.042 Uiso 1 1 calc R
C35 C 0.322(2) -0.096(2) 0.6257(15) 0.043(7) Uani 1 1 d .
H35 H 0.2541 -0.1392 0.6196 0.051 Uiso 1 1 calc R
C36 C 0.467(2) 0.061(3) 0.6813(14) 0.044(8) Uani 1 1 d .
H36 H 0.4968 0.1229 0.7131 0.053 Uiso 1 1 calc R
C37 C 0.674(3) 0.171(3) 0.9397(16) 0.051(9) Uani 1 1 d .
H37 H 0.7442 0.2139 0.9535 0.061 Uiso 1 1 calc R
C38 C 0.513(3) 0.122(3) 0.9584(16) 0.061(10) Uani 1 1 d .
H38 H 0.4697 0.1335 0.9819 0.073 Uiso 1 1 calc R
C39 C 0.478(2) 0.036(3) 0.9065(16) 0.051(9) Uani 1 1 d .
H39 H 0.4114 -0.0118 0.8957 0.061 Uiso 1 1 calc R
C40 C 0.543(2) 0.021(3) 0.8700(17) 0.053(9) Uani 1 1 d .
C42 C 0.5246(19) -0.150(2) 0.7291(14) 0.032(6) Uani 1 1 d .
H42 H 0.4553 -0.1897 0.7215 0.038 Uiso 1 1 calc R
C43 C 0.577(2) -0.177(2) 0.6816(13) 0.036(6) Uani 1 1 d .
C44 C 0.539(2) -0.276(2) 0.6444(17) 0.041(7) Uani 1 1 d .
H44 H 0.4756 -0.3196 0.6449 0.049 Uiso 1 1 calc R
C45 C 0.616(3) 0.193(3) 0.9752(17) 0.053(9) Uani 1 1 d .
H45 H 0.6424 0.2517 1.0096 0.064 Uiso 1 1 calc R
C46 C 0.881(2) -0.109(2) 0.6162(16) 0.048(8) Uani 1 1 d .
H46A H 0.8780 -0.1719 0.6262 0.071 Uiso 1 1 calc R
H46B H 0.9520 -0.0611 0.6340 0.071 Uiso 1 1 calc R
H46C H 0.8564 -0.1195 0.5690 0.071 Uiso 1 1 calc R
C47 C 0.7230(18) -0.1429(17) 0.6408(13) 0.026(5) Uani 1 1 d .
C48 C 0.683(3) -0.249(3) 0.6034(18) 0.061(10) Uani 1 1 d .
H48 H 0.7186 -0.2739 0.5784 0.074 Uiso 1 1 calc R
C49 C 0.589(2) -0.313(2) 0.6067(19) 0.049(8) Uani 1 1 d .
H49 H 0.5600 -0.3806 0.5829 0.059 Uiso 1 1 calc R
C50 C 0.6664(19) -0.108(2) 0.6786(11) 0.032(6) Uani 1 1 d .
C51 C 0.869(2) -0.003(2) 0.4397(13) 0.035(6) Uani 1 1 d G
H51 H 0.8778 -0.0347 0.4017 0.042 Uiso 1 1 calc R
C52 C 0.965(3) 0.536(3) 0.5748(15) 0.064(5) Uani 1 1 d U
H52 H 1.0099 0.6030 0.5837 0.077 Uiso 1 1 calc R
C53 C 0.178(2) 0.981(2) 0.8333(15) 0.036(6) Uani 1 1 d .
C54 C 0.116(2) 0.964(3) 0.761(2) 0.072(13) Uani 1 1 d .
H54A H 0.0445 0.9541 0.7564 0.108 Uiso 1 1 calc R
H54B H 0.1188 0.9057 0.7337 0.108 Uiso 1 1 calc R
H54C H 0.1457 1.0229 0.7461 0.108 Uiso 1 1 calc R
C55 C 0.367(2) -0.007(3) 0.6747(15) 0.044(7) Uani 1 1 d .
H55 H 0.3320 0.0091 0.7033 0.053 Uiso 1 1 calc R
H111 H 0.504(17) -0.110(17) 0.522(12) 0.00(5) Uiso 1 1 d .
H112 H 1.13(3) 0.57(5) 0.67(4) 0.2(4) Uiso 1 1 d D
H259 H 0.84(2) 0.36(3) 0.691(16) 0.05(9) Uiso 1 1 d .
H260 H 0.90(2) 0.10(3) 0.742(16) 0.05(9) Uiso 1 1 d .

loop_
_atom_site_aniso_label
_atom_site_aniso_U_11
_atom_site_aniso_U_22
_atom_site_aniso_U_33
_atom_site_aniso_U_23
_atom_site_aniso_U_13
_atom_site_aniso_U_12
Ho1 0.0222(6) 0.0252(6) 0.0146(5) -0.0002(4) 0.0015(4) 0.0018(4)
Ho2 0.0215(6) 0.0259(6) 0.0146(5) -0.0018(4) 0.0023(4) 0.0036(5)
Ho3 0.0197(6) 0.0297(6) 0.0194(6) 0.0028(5) 0.0027(4) 0.0045(5)
Ho4 0.0277(6) 0.0263(6) 0.0195(6) -0.0011(5) 0.0076(5) -0.0012(5)
O1 0.018(8) 0.033(10) 0.023(9) 0.010(8) -0.001(7) 0.000(7)
O2 0.022(9) 0.025(9) 0.027(9) -0.006(8) 0.007(7) -0.014(7)
O3 0.033(10) 0.034(10) 0.029(10) 0.001(8) 0.005(8) 0.004(8)
O4 0.034(6) 0.038(6) 0.043(6) 0.008(4) 0.014(4) 0.014(4)
O5 0.024(9) 0.062(13) 0.006(7) 0.005(8) 0.008(7) -0.001(9)
O6 0.035(6) 0.040(6) 0.040(6) 0.011(4) 0.021(4) 0.013(4)
O7 0.032(10) 0.036(10) 0.023(9) 0.006(8) 0.004(8) 0.016(8)
O8 0.011(5) 0.011(5) 0.034(5) 0.008(4) -0.004(4) 0.005(4)
O9 0.014(7) 0.034(9) 0.009(7) 0.005(7) 0.003(6) 0.004(7)
O10 0.024(5) 0.022(5) 0.016(5) 0.007(4) 0.004(4) 0.008(4)
O11 0.027(5) 0.027(6) 0.028(6) 0.003(4) 0.007(4) 0.008(4)
O12 0.053(14) 0.072(16) 0.038(12) -0.004(11) 0.006(10) 0.036(13)
O13 0.062(16) 0.062(17) 0.09(2) -0.018(15) -0.055(15) 0.035(14)
O14 0.064(14) 0.031(10) 0.025(10) 0.000(8) 0.006(10) 0.016(10)
O15 0.032(10) 0.055(13) 0.032(11) 0.024(10) 0.011(8) 0.009(9)
O16 0.034(10) 0.032(10) 0.027(10) 0.013(8) 0.006(8) 0.008(8)
O17 0.049(13) 0.060(14) 0.064(15) 0.027(12) 0.032(12) 0.036(12)
O18 0.018(9) 0.056(13) 0.032(10) -0.012(9) 0.000(8) 0.016(9)
O19 0.034(10) 0.070(15) 0.014(9) -0.003(9) -0.001(8) 0.023(10)
O20 0.054(14) 0.066(16) 0.037(12) -0.011(11) -0.013(10) 0.037(13)
O21 0.026(10) 0.051(14) 0.036(11) -0.009(10) 0.010(9) 0.002(9)
O22 0.032(10) 0.019(9) 0.046(12) 0.007(8) 0.012(9) 0.002(8)
O23 0.041(13) 0.078(19) 0.09(2) 0.020(16) 0.015(13) 0.022(13)
O24 0.077(19) 0.048(15) 0.17(4) 0.030(19) 0.09(2) 0.014(15)
O25 0.049(7) 0.050(7) 0.051(7) 0.007(5) 0.016(5) 0.016(5)
O26 0.039(13) 0.031(12) 0.067(16) -0.011(11) -0.016(12) -0.016(10)
O27 0.082(9) 0.082(10) 0.080(10) 0.024(5) 0.024(5) 0.029(6)
O28 0.19(2) 0.19(2) 0.19(2) 0.050(8) 0.063(9) 0.068(10)
N1 0.021(6) 0.025(6) 0.026(6) 0.005(4) 0.007(4) 0.005(4)
N2 0.037(12) 0.043(13) 0.013(10) -0.004(9) 0.010(9) 0.009(11)
N3 0.048(14) 0.042(14) 0.018(11) -0.002(10) 0.007(10) 0.001(12)
N4 0.055(16) 0.034(13) 0.023(12) 0.001(10) 0.009(11) -0.007(12)
N5 0.067(9) 0.064(9) 0.065(9) 0.021(5) 0.020(5) 0.023(6)
N6 0.030(11) 0.019(11) 0.024(11) 0.000(9) 0.001(9) -0.017(9)
N7 0.030(12) 0.049(15) 0.021(11) 0.006(10) 0.007(9) 0.006(11)
N8 0.031(12) 0.036(13) 0.018(12) 0.000(11) 0.001(10) -0.009(10)
N9 0.027(12) 0.060(17) 0.028(13) 0.008(12) 0.002(10) 0.006(12)
N10 0.012(10) 0.044(14) 0.038(13) -0.009(11) 0.007(9) -0.003(9)
N11 0.022(10) 0.052(14) 0.014(10) 0.011(10) 0.015(8) 0.011(10)
N12 0.010(9) 0.034(12) 0.028(12) -0.001(10) -0.004(8) -0.011(8)
N13 0.018(11) 0.054(16) 0.027(12) -0.017(11) -0.005(9) 0.008(11)
N14 0.035(14) 0.056(18) 0.028(13) 0.001(12) 0.004(10) 0.020(13)
N15 0.048(8) 0.045(8) 0.046(8) 0.012(5) 0.011(5) 0.018(5)
N16 0.042(15) 0.064(18) 0.038(14) 0.025(14) 0.008(12) 0.026(14)
N17 0.050(17) 0.044(16) 0.043(16) -0.001(13) 0.026(14) -0.015(14)
N18 0.046(16) 0.08(2) 0.051(18) 0.020(16) 0.016(14) 0.027(16)
C1 0.048(19) 0.027(15) 0.045(18) -0.013(14) 0.009(15) -0.019(13)
C2 0.043(16) 0.030(14) 0.015(12) -0.008(11) 0.000(11) 0.011(12)
C3 0.026(14) 0.07(2) 0.021(14) -0.010(14) -0.010(11) 0.007(14)
C4 0.028(15) 0.06(2) 0.040(17) 0.022(16) -0.009(13) 0.009(14)
C5 0.018(12) 0.049(17) 0.026(14) 0.001(13) -0.009(10) 0.010(12)
C6 0.034(14) 0.037(15) 0.021(13) 0.009(11) 0.007(11) 0.012(12)
C7 0.021(12) 0.039(15) 0.019(12) 0.006(11) -0.001(10) 0.014(11)
C8 0.027(12) 0.045(15) 0.004(10) 0.005(10) 0.003(9) 0.018(11)
C9 0.033(14) 0.023(13) 0.016(12) -0.005(10) -0.002(10) 0.001(11)
C10 0.038(15) 0.028(14) 0.026(14) -0.008(12) 0.001(12) -0.008(12)
C11 0.07(2) 0.020(14) 0.046(19) -0.014(14) 0.004(17) 0.009(15)
C12 0.09(3) 0.037(18) 0.029(16) 0.001(14) 0.007(17) 0.009(17)
C13 0.08(2) 0.020(14) 0.022(14) -0.009(12) 0.002(15) 0.004(15)
C14 0.08(2) 0.06(2) 0.08(3) 0.03(2) 0.05(2) 0.05(2)
C15 0.017(11) 0.031(14) 0.028(13) -0.004(11) 0.006(10) 0.000(10)
C16 0.022(14) 0.06(2) 0.054(19) 0.003(16) 0.009(13) 0.025(14)
C17 0.026(15) 0.051(19) 0.033(17) -0.022(15) -0.010(12) -0.004(14)
C18 0.028(14) 0.040(16) 0.039(17) -0.007(14) 0.020(13) -0.008(12)
C19 0.059(19) 0.035(15) 0.032(15) 0.013(13) 0.028(14) 0.018(14)
C20 0.028(7) 0.031(7) 0.025(7) 0.002(5) 0.014(5) 0.008(5)
C21 0.057(19) 0.023(14) 0.029(15) -0.003(12) 0.013(14) -0.003(13)
C22 0.097(6) 0.054(6) 0.022(5) 0.003(4) -0.006(3) 0.026(4)
C23 0.036(15) 0.024(14) 0.042(17) 0.010(13) 0.001(13) -0.018(12)
C24 0.07(2) 0.06(2) 0.010(13) -0.009(13) 0.002(13) -0.016(17)
C25 0.097(6) 0.054(6) 0.022(5) 0.003(4) -0.006(3) 0.026(4)
C26 0.035(16) 0.043(18) 0.06(2) -0.005(16) 0.036(16) -0.005(13)
C27 0.047(16) 0.051(17) 0.024(13) 0.018(13) 0.029(12) 0.029(14)
C28 0.045(16) 0.018(12) 0.025(13) 0.005(11) 0.010(12) -0.001(11)
C29 0.026(6) 0.024(7) 0.021(6) 0.005(5) 0.009(5) 0.004(5)
C30 0.037(15) 0.053(18) 0.014(12) -0.006(12) 0.016(11) 0.005(13)
C31 0.035(14) 0.030(14) 0.022(13) -0.001(11) 0.003(11) 0.003(12)
C32 0.036(14) 0.025(13) 0.012(11) -0.011(10) 0.002(10) 0.003(11)
C33 0.024(13) 0.031(14) 0.019(12) 0.012(11) -0.011(10) -0.008(11)
C34 0.019(12) 0.049(17) 0.024(13) 0.000(12) 0.009(10) -0.002(12)
C35 0.019(13) 0.052(19) 0.038(16) 0.011(15) -0.004(12) -0.002(12)
C36 0.024(14) 0.07(2) 0.025(14) -0.001(14) 0.001(11) 0.008(14)
C37 0.048(18) 0.06(2) 0.042(18) -0.010(16) 0.026(15) 0.015(16)
C38 0.05(2) 0.08(3) 0.033(17) -0.021(17) 0.022(15) 0.012(18)
C39 0.022(14) 0.07(2) 0.038(17) -0.004(16) 0.005(12) -0.004(14)
C40 0.026(15) 0.07(2) 0.047(19) -0.012(17) 0.012(14) 0.003(15)
C42 0.018(12) 0.026(13) 0.034(14) 0.000(11) -0.005(10) -0.001(10)
C43 0.028(14) 0.058(19) 0.022(13) 0.016(13) 0.006(11) 0.016(13)
C44 0.047(17) 0.019(13) 0.07(2) 0.027(14) 0.031(16) 0.010(12)
C45 0.042(18) 0.07(2) 0.044(19) 0.001(17) 0.017(15) 0.025(17)
C46 0.045(17) 0.044(18) 0.045(18) -0.009(15) 0.019(15) 0.012(14)
C47 0.020(12) 0.015(11) 0.030(13) -0.008(10) 0.006(10) -0.002(9)
C48 0.040(18) 0.09(3) 0.05(2) 0.001(19) 0.023(16) 0.016(18)
C49 0.050(18) 0.013(13) 0.09(3) 0.016(15) 0.034(18) 0.004(12)
C50 0.024(13) 0.041(15) 0.009(11) -0.010(10) 0.000(9) -0.005(11)
C51 0.032(14) 0.042(16) 0.022(13) 0.001(12) 0.007(11) 0.009(12)
C52 0.097(6) 0.054(6) 0.022(5) 0.003(4) -0.006(3) 0.026(4)
C53 0.037(15) 0.023(13) 0.045(18) 0.013(13) 0.005(13) 0.014(12)
C54 0.026(16) 0.04(2) 0.10(3) -0.04(2) 0.009(18) -0.010(14)
C55 0.038(16) 0.07(2) 0.034(16) 0.022(16) 0.017(13) 0.028(16)

loop_
_atom_type_symbol
_atom_type_description
_atom_type_scat_dispersion_real
_atom_type_scat_dispersion_imag
_atom_type_scat_source
C C 0.0033 0.0016 'International Tables Vol C Tables 4.2.6.8 and 6.1.1.4'
H H 0.0000 0.0000 'International Tables Vol C Tables 4.2.6.8 and 6.1.1.4'
N N 0.0061 0.0033 'International Tables Vol C Tables 4.2.6.8 and 6.1.1.4'
O O 0.0106 0.0060 'International Tables Vol C Tables 4.2.6.8 and 6.1.1.4'
Ho Ho -0.2175 4.6783 'International Tables Vol C Tables 4.2.6.8 and 6.1.1.4'

loop_
_geom_angle_atom_site_label_1
_geom_angle_atom_site_label_2
_geom_angle_atom_site_label_3
_geom_angle
O11 Ho1 O6 71.9(7)
O11 Ho1 O9 67.2(6)
O6 Ho1 O9 137.2(6)
O11 Ho1 O10 62.0(6)
O6 Ho1 O10 73.1(6)
O9 Ho1 O10 77.1(5)
O11 Ho1 O8 71.4(6)
O6 Ho1 O8 109.0(6)
O9 Ho1 O8 69.2(6)
O10 Ho1 O8 130.1(5)
O11 Ho1 O14 139.6(7)
O6 Ho1 O14 80.0(7)
O9 Ho1 O14 125.8(6)
O10 Ho1 O14 82.7(6)
O8 Ho1 O14 147.1(6)
O11 Ho1 N7 124.4(7)
O6 Ho1 N7 74.1(7)
O9 Ho1 N7 141.4(7)
O10 Ho1 N7 141.5(6)
O8 Ho1 N7 80.0(7)
O14 Ho1 N7 72.1(7)
O11 Ho1 N9 141.9(7)
O6 Ho1 N9 136.6(8)
O9 Ho1 N9 85.5(7)
O10 Ho1 N9 138.7(7)
O8 Ho1 N9 74.4(7)
O14 Ho1 N9 77.8(8)
N7 Ho1 N9 63.8(8)
O11 Ho1 O12 124.1(7)
O6 Ho1 O12 121.2(8)
O9 Ho1 O12 75.0(7)
O10 Ho1 O12 70.8(7)
O8 Ho1 O12 129.9(7)
O14 Ho1 O12 50.9(7)
N7 Ho1 O12 111.0(7)
N9 Ho1 O12 68.7(9)
O11 Ho1 N15 140.0(7)
O6 Ho1 N15 103.3(7)
O9 Ho1 N15 100.0(7)
O10 Ho1 N15 78.4(7)
O8 Ho1 N15 141.8(7)
O14 Ho1 N15 26.2(7)
N7 Ho1 N15 89.9(8)
N9 Ho1 N15 68.1(8)
O12 Ho1 N15 25.1(7)
O11 Ho1 Ho4 45.2(4)
O6 Ho1 Ho4 38.9(5)
O9 Ho1 Ho4 100.0(4)
O10 Ho1 Ho4 40.1(4)
O8 Ho1 Ho4 111.6(3)
O14 Ho1 Ho4 95.3(5)
N7 Ho1 Ho4 112.9(5)
N9 Ho1 Ho4 172.9(6)
O12 Ho1 Ho4 108.2(6)
N15 Ho1 Ho4 106.3(5)
O11 Ho1 Ho3 55.4(4)
O6 Ho1 Ho3 121.2(5)
O9 Ho1 Ho3 36.9(4)
O10 Ho1 Ho3 100.0(4)
O8 Ho1 Ho3 34.5(4)
O14 Ho1 Ho3 158.6(5)
N7 Ho1 Ho3 114.2(5)
N9 Ho1 Ho3 86.8(6)
O12 Ho1 Ho3 109.7(5)
N15 Ho1 Ho3 133.3(6)
Ho4 Ho1 Ho3 100.32(4)
O2 Ho2 O4 104.6(7)
O2 Ho2 O10 138.8(6)
O4 Ho2 O10 76.2(6)
O2 Ho2 O11 80.7(6)
O4 Ho2 O11 67.5(6)
O10 Ho2 O11 61.3(6)
O2 Ho2 O9 73.1(5)
O4 Ho2 O9 131.6(6)
O10 Ho2 O9 76.4(5)
O11 Ho2 O9 64.4(5)
O2 Ho2 O18 77.6(7)
O4 Ho2 O18 144.3(7)
O10 Ho2 O18 125.7(6)
O11 Ho2 O18 145.6(6)
O9 Ho2 O18 83.7(6)
O2 Ho2 N3 136.3(7)
O4 Ho2 N3 74.8(8)
O10 Ho2 N3 84.4(7)
O11 Ho2 N3 133.4(7)
O9 Ho2 N3 140.1(7)
O18 Ho2 N3 79.6(8)
O2 Ho2 O19 120.4(7)
O4 Ho2 O19 134.5(7)
O10 Ho2 O19 74.3(6)
O11 Ho2 O19 123.2(6)
O9 Ho2 O19 72.6(6)
O18 Ho2 O19 51.5(6)
N3 Ho2 O19 68.6(8)
O2 Ho2 N1 73.0(6)
O4 Ho2 N1 76.9(7)
O10 Ho2 N1 143.0(6)
O11 Ho2 N1 128.1(6)
O9 Ho2 N1 140.4(6)
O18 Ho2 N1 69.6(6)
N3 Ho2 N1 64.2(7)
O19 Ho2 N1 108.6(6)
O2 Ho2 N13 101.0(7)
O4 Ho2 N13 144.4(7)
O10 Ho2 N13 99.9(6)
O11 Ho2 N13 141.9(6)
O9 Ho2 N13 79.5(6)
O18 Ho2 N13 26.1(7)
N3 Ho2 N13 69.6(8)
O19 Ho2 N13 25.6(6)
N1 Ho2 N13 87.6(6)
O2 Ho2 Ho4 119.5(5)
O4 Ho2 Ho4 38.8(5)
O10 Ho2 Ho4 40.2(4)
O11 Ho2 Ho4 45.5(4)
O9 Ho2 Ho4 98.8(3)
O18 Ho2 Ho4 162.7(5)
N3 Ho2 Ho4 87.9(5)
O19 Ho2 Ho4 112.8(4)
N1 Ho2 Ho4 115.5(5)
N13 Ho2 Ho4 137.3(5)
O2 Ho2 Ho3 40.3(4)
O4 Ho2 Ho3 112.9(5)
O10 Ho2 Ho3 100.5(4)
O11 Ho2 Ho3 54.8(4)
O9 Ho2 Ho3 37.0(4)
O18 Ho2 Ho3 92.1(5)
N3 Ho2 Ho3 171.6(6)
O19 Ho2 Ho3 106.0(5)
N1 Ho2 Ho3 113.3(5)
N13 Ho2 Ho3 102.6(5)
Ho4 Ho2 Ho3 100.23(4)
O8 Ho3 O9 77.7(5)
O8 Ho3 O2 132.7(6)
O9 Ho3 O2 75.8(6)
O8 Ho3 O1 145.7(6)
O9 Ho3 O1 136.3(6)
O2 Ho3 O1 68.0(6)
O8 Ho3 O15 81.7(6)
O9 Ho3 O15 121.5(6)
O2 Ho3 O15 79.8(7)
O1 Ho3 O15 75.7(6)
O8 Ho3 O16 75.9(6)
O9 Ho3 O16 153.5(6)
O2 Ho3 O16 122.0(6)
O1 Ho3 O16 69.9(6)
O15 Ho3 O16 52.1(7)
O8 Ho3 N12 127.0(6)
O9 Ho3 N12 81.5(7)
O2 Ho3 N12 86.7(6)
O1 Ho3 N12 72.9(7)
O15 Ho3 N12 148.5(7)
O16 Ho3 N12 116.5(7)
O8 Ho3 N10 70.1(7)
O9 Ho3 N10 98.5(7)
O2 Ho3 N10 152.2(7)
O1 Ho3 N10 102.1(7)
O15 Ho3 N10 124.3(8)
O16 Ho3 N10 74.4(7)
N12 Ho3 N10 65.5(7)
O8 Ho3 N16 74.1(6)
O9 Ho3 N16 140.4(6)
O2 Ho3 N16 104.1(7)
O1 Ho3 N16 74.0(7)
O15 Ho3 N16 27.3(7)
O16 Ho3 N16 25.2(7)
N12 Ho3 N16 138.0(8)
N10 Ho3 N16 97.5(8)
O8 Ho3 O11 63.6(5)
O9 Ho3 O11 57.9(5)
O2 Ho3 O11 69.1(5)
O1 Ho3 O11 124.8(5)
O15 Ho3 O11 63.9(6)
O16 Ho3 O11 107.3(5)
N12 Ho3 O11 136.2(6)
N10 Ho3 O11 131.2(7)
N16 Ho3 O11 84.5(6)
O8 Ho3 Ho1 40.6(4)
O9 Ho3 Ho1 39.7(4)
O2 Ho3 Ho1 98.6(5)
O1 Ho3 Ho1 164.7(4)
O15 Ho3 Ho1 95.2(4)
O16 Ho3 Ho1 114.3(4)
N12 Ho3 Ho1 115.0(5)
N10 Ho3 Ho1 93.1(6)
N16 Ho3 Ho1 103.5(5)
O11 Ho3 Ho1 40.3(3)
O8 Ho3 Ho2 98.5(4)
O9 Ho3 Ho2 41.4(4)
O2 Ho3 Ho2 38.9(5)
O1 Ho3 Ho2 106.9(4)
O15 Ho3 Ho2 90.2(5)
O16 Ho3 Ho2 142.3(4)
N12 Ho3 Ho2 96.9(5)
N10 Ho3 Ho2 139.6(6)
N16 Ho3 Ho2 117.1(6)
O11 Ho3 Ho2 42.0(3)
Ho1 Ho3 Ho2 60.32(3)
O4 Ho4 O6 137.6(7)
O4 Ho4 O10 79.6(6)
O6 Ho4 O10 76.8(6)
O4 Ho4 O22 87.9(7)
O6 Ho4 O22 84.0(7)
O10 Ho4 O22 134.2(6)
O4 Ho4 O21 78.6(7)
O6 Ho4 O21 124.7(7)
O10 Ho4 O21 157.2(6)
O22 Ho4 O21 51.5(7)
O4 Ho4 O5 147.5(6)
O6 Ho4 O5 66.7(6)
O10 Ho4 O5 132.7(6)
O22 Ho4 O5 71.8(7)
O21 Ho4 O5 68.9(6)
O4 Ho4 N4 69.3(7)
O6 Ho4 N4 146.4(8)
O10 Ho4 N4 93.7(8)
O22 Ho4 N4 122.7(8)
O21 Ho4 N4 72.3(9)
O5 Ho4 N4 100.3(7)
O4 Ho4 O11 67.7(6)
O6 Ho4 O11 70.1(6)
O10 Ho4 O11 60.9(6)
O22 Ho4 O11 73.5(6)
O21 Ho4 O11 115.7(7)
O5 Ho4 O11 126.3(6)
N4 Ho4 O11 133.0(7)
O4 Ho4 N6 125.1(7)
O6 Ho4 N6 83.0(7)
O10 Ho4 N6 77.4(7)
O22 Ho4 N6 141.2(7)
O21 Ho4 N6 110.2(8)
O5 Ho4 N6 69.5(7)
N4 Ho4 N6 63.3(7)
O11 Ho4 N6 134.0(6)
O4 Ho4 N14 82.2(7)
O6 Ho4 N14 105.8(7)
O10 Ho4 N14 154.4(7)
O22 Ho4 N14 26.7(7)
O21 Ho4 N14 24.8(7)
O5 Ho4 N14 68.2(7)
N4 Ho4 N14 96.6(9)
O11 Ho4 N14 95.5(7)
N6 Ho4 N14 128.1(8)
O4 Ho4 Ho2 41.0(5)
O6 Ho4 Ho2 102.2(5)
O10 Ho4 Ho2 41.6(4)
O22 Ho4 Ho2 105.8(5)
O21 Ho4 Ho2 118.8(5)
O5 Ho4 Ho2 168.6(4)
N4 Ho4 Ho2 90.4(6)
O11 Ho4 Ho2 43.8(4)
N6 Ho4 Ho2 112.7(5)
N14 Ho4 Ho2 114.8(5)
O4 Ho4 Ho1 100.6(5)
O6 Ho4 Ho1 40.6(5)
O10 Ho4 Ho1 42.5(4)
O22 Ho4 Ho1 98.8(4)
O21 Ho4 Ho1 150.2(6)
O5 Ho4 Ho1 107.3(4)
N4 Ho4 Ho1 135.8(7)
O11 Ho4 Ho1 41.3(4)
N6 Ho4 Ho1 94.8(5)
N14 Ho4 Ho1 125.4(6)
Ho2 Ho4 Ho1 61.77(3)
C2 O1 C1 119(2)
C2 O1 Ho3 117.2(15)
C1 O1 Ho3 123.0(16)
C7 O2 Ho2 139.7(16)
C7 O2 Ho3 119.1(16)
Ho2 O2 Ho3 100.9(7)
C15 O3 C14 116(2)
C20 O4 Ho4 128.5(16)
C20 O4 Ho2 131.2(16)
Ho4 O4 Ho2 100.1(7)
C28 O5 C26 115.7(18)
C28 O5 Ho4 117.6(11)
C26 O5 Ho4 125.9(17)
C29 O6 Ho4 124.0(12)
C29 O6 Ho1 135.1(13)
Ho4 O6 Ho1 100.5(7)
C47 O7 C46 115(2)
C50 O8 Ho3 131.6(15)
C50 O8 Ho1 123.2(15)
Ho3 O8 Ho1 104.9(6)
Ho3 O9 Ho1 103.4(6)
Ho3 O9 Ho2 101.6(6)
Ho1 O9 Ho2 98.0(5)
Ho4 O10 Ho2 98.2(6)
Ho4 O10 Ho1 97.4(6)
Ho2 O10 Ho1 98.9(6)
Ho1 O11 Ho2 98.7(6)
Ho1 O11 Ho4 93.5(6)
Ho2 O11 Ho4 90.7(6)
Ho1 O11 Ho3 84.3(5)
Ho2 O11 Ho3 83.2(5)
Ho4 O11 Ho3 173.1(7)
N15 O12 Ho1 95.1(17)
N15 O14 Ho1 98.0(16)
N16 O15 Ho3 96.1(15)
N16 O16 Ho3 96.9(17)
N13 O18 Ho2 95.2(14)
N13 O19 Ho2 94.1(15)
N14 O21 Ho4 99.0(16)
N14 O22 Ho4 96.6(15)
C8 N1 N2 114(2)
C8 N1 Ho2 129.0(18)
N2 N1 Ho2 116.0(15)
N1 N2 C9 121(2)
C9 N3 C13 117(3)
C9 N3 Ho2 118.6(19)
C13 N3 Ho2 123.7(18)
C21 N4 N5 112(3)
C21 N4 Ho4 128(2)
N5 N4 Ho4 120(2)
C22 N5 N4 117(3)
C22 N6 C23 119(2)
C22 N6 Ho4 119.4(19)
C23 N6 Ho4 122.0(17)
C32 N7 N8 113(2)
C32 N7 Ho1 133.2(18)
N8 N7 Ho1 113.2(16)
C33 N8 N7 125(2)
C33 N9 C36 118(3)
C33 N9 Ho1 120.1(19)
C36 N9 Ho1 121.0(19)
C42 N10 N11 110(2)
C42 N10 Ho3 130.3(18)
N11 N10 Ho3 119.8(16)
N10 N11 C40 114(2)
C40 N12 C37 117(3)
C40 N12 Ho3 118.6(19)
C37 N12 Ho3 124.3(17)
O20 N13 O19 121(3)
O20 N13 O18 121(2)
O19 N13 O18 118(2)
O20 N13 Ho2 172(2)
O19 N13 Ho2 60.3(13)
O18 N13 Ho2 58.6(12)
O23 N14 O21 121(3)
O23 N14 O22 126(3)
O21 N14 O22 113(2)
O23 N14 Ho4 177(2)
O21 N14 Ho4 56.2(13)
O22 N14 Ho4 56.7(12)
O13 N15 O12 123(3)
O13 N15 O14 122(3)
O12 N15 O14 114(2)
O13 N15 Ho1 167(2)
O12 N15 Ho1 59.8(15)
O14 N15 Ho1 55.8(13)
O17 N16 O16 127(3)
O17 N16 O15 120(3)
O16 N16 O15 113(2)
O17 N16 Ho3 168(2)
O16 N16 Ho3 57.8(14)
O15 N16 Ho3 56.7(13)
O26 N17 O25 123(3)
O26 N17 O24 119(3)
O25 N17 O24 118(3)
O1 C2 C7 117(2)
O1 C2 C3 121(3)
C7 C2 C3 122(3)
C4 C3 C2 115(3)
C5 C4 C3 118(3)
C4 C5 C6 125(3)
C7 C6 C5 120(3)
C7 C6 C8 127(2)
C5 C6 C8 113(2)
C6 C7 O2 123(2)
C6 C7 C2 118(2)
O2 C7 C2 118(2)
N1 C8 C6 128(2)
N3 C9 N2 119(2)
N3 C9 C10 123(3)
N2 C9 C10 118(2)
C11 C10 C9 116(3)
C10 C11 C12 121(3)
C13 C12 C11 118(3)
C12 C13 N3 124(3)
O3 C15 C20 113(2)
O3 C15 C16 125(3)
C20 C15 C16 122(3)
C17 C16 C15 119(3)
C18 C17 C16 123(3)
C17 C18 C19 121(3)
C21 C19 C20 124(3)
C21 C19 C18 117(3)
C20 C19 C18 118(3)
O4 C20 C15 124(2)
O4 C20 C19 119(3)
C15 C20 C19 117(2)
N4 C21 C19 123(3)
N6 C22 N5 120(3)
N6 C22 C52 122(3)
N5 C22 C52 118(4)
N6 C23 C24 124(3)
C23 C24 C25 119(3)
C52 C25 C24 115(3)
C28 C27 C51 120.0(13)
C29 C28 C27 120.0
C29 C28 O5 115.7(12)
C27 C28 O5 124.3(12)
C30 C29 C28 120.0
C30 C29 O6 125.4(12)
C28 C29 O6 114.6(12)
C29 C30 C31 120.0
C29 C30 C32 125.9(14)
C31 C30 C32 114.0(14)
C51 C31 C30 120.0(13)
N7 C32 C30 126(2)
N8 C33 N9 116(2)
N8 C33 C34 120(3)
N9 C33 C34 123(3)
C35 C34 C33 117(3)
C34 C35 C55 121(3)
N9 C36 C55 121(3)
C45 C37 N12 126(3)
C39 C38 C45 119(3)
C38 C39 C40 120(3)
N12 C40 C39 120(3)
N12 C40 N11 121(3)
C39 C40 N11 119(3)
N10 C42 C43 123(2)
C44 C43 C50 120(3)
C44 C43 C42 118(3)
C50 C43 C42 121(3)
C49 C44 C43 123(3)
C37 C45 C38 117(3)
O7 C47 C50 115(2)
O7 C47 C48 125(2)
C50 C47 C48 120(2)
C49 C48 C47 117(3)
C44 C49 C48 120(3)
C43 C50 O8 121(2)
C43 C50 C47 119(2)
O8 C50 C47 121(2)
C31 C51 C27 120(2)
C22 C52 C25 120(4)
N18 C53 C54 179(3)
C35 C55 C36 119(3)

loop_
_geom_bond_atom_site_label_1
_geom_bond_atom_site_label_2
_geom_bond_distance
Ho1 O11 2.339(17)
Ho1 O6 2.342(18)
Ho1 O9 2.360(15)
Ho1 O10 2.409(17)
Ho1 O8 2.423(15)
Ho1 O14 2.44(2)
Ho1 N7 2.54(2)
Ho1 N9 2.54(2)
Ho1 O12 2.54(2)
Ho1 N15 2.92(3)
Ho1 Ho4 3.5369(19)
Ho1 Ho3 3.5973(17)
Ho2 O2 2.310(19)
Ho2 O4 2.349(19)
Ho2 O10 2.362(16)
Ho2 O11 2.438(18)
Ho2 O9 2.440(15)
Ho2 O18 2.510(18)
Ho2 N3 2.53(3)
Ho2 O19 2.549(19)
Ho2 N1 2.56(2)
Ho2 N13 2.93(2)
Ho2 Ho4 3.5226(17)
Ho2 Ho3 3.616(2)
Ho3 O8 2.107(17)
Ho3 O9 2.222(16)
Ho3 O2 2.380(16)
Ho3 O1 2.401(16)
Ho3 O15 2.43(2)
Ho3 O16 2.469(19)
Ho3 N12 2.49(2)
Ho3 N10 2.50(2)
Ho3 N16 2.90(3)
Ho3 O11 2.975(18)
Ho4 O4 2.24(2)
Ho4 O6 2.26(2)
Ho4 O10 2.298(16)
Ho4 O22 2.429(18)
Ho4 O21 2.429(19)
Ho4 O5 2.454(16)
Ho4 N4 2.51(2)
Ho4 O11 2.513(18)
Ho4 N6 2.55(2)
Ho4 N14 2.89(2)
O1 C2 1.40(3)
O1 C1 1.41(4)
O2 C7 1.34(3)
O3 C15 1.38(3)
O3 C14 1.46(4)
O4 C20 1.31(3)
O5 C28 1.40(2)
O5 C26 1.44(3)
O6 C29 1.43(2)
O7 C47 1.40(3)
O7 C46 1.41(3)
O8 C50 1.40(3)
O12 N15 1.25(3)
O13 N15 1.21(3)
O14 N15 1.30(3)
O15 N16 1.33(3)
O16 N16 1.24(3)
O17 N16 1.19(3)
O18 N13 1.29(3)
O19 N13 1.27(3)
O20 N13 1.22(3)
O21 N14 1.23(3)
O22 N14 1.31(3)
O23 N14 1.22(3)
O24 N17 1.28(4)
O25 N17 1.24(3)
O26 N17 1.19(4)
N1 C8 1.25(3)
N1 N2 1.35(3)
N2 C9 1.37(3)
N3 C9 1.33(3)
N3 C13 1.36(4)
N4 C21 1.35(4)
N4 N5 1.39(4)
N5 C22 1.36(5)
N6 C22 1.32(4)
N6 C23 1.35(3)
N7 C32 1.28(3)
N7 N8 1.40(3)
N8 C33 1.29(4)
N9 C33 1.32(4)
N9 C36 1.40(4)
N10 C42 1.29(3)
N10 N11 1.40(3)
N11 C40 1.42(4)
N12 C40 1.36(4)
N12 C37 1.36(4)
N18 C53 1.15(4)
C2 C7 1.41(4)
C2 C3 1.46(4)
C3 C4 1.45(4)
C4 C5 1.33(4)
C5 C6 1.41(4)
C6 C7 1.33(4)
C6 C8 1.47(4)
C9 C10 1.48(4)
C10 C11 1.36(5)
C11 C12 1.41(5)
C12 C13 1.36(5)
C15 C20 1.39(4)
C15 C16 1.42(4)
C16 C17 1.38(5)
C17 C18 1.28(5)
C18 C19 1.48(4)
C19 C21 1.41(4)
C19 C20 1.42(4)
C22 C52 1.41(5)
C23 C24 1.36(5)
C24 C25 1.44(5)
C25 C52 1.41(5)
C27 C28 1.3900
C27 C51 1.39(3)
C28 C29 1.3900
C29 C30 1.3900
C30 C31 1.3900
C30 C32 1.46(3)
C31 C51 1.39(3)
C33 C34 1.44(3)
C34 C35 1.37(4)
C35 C55 1.37(5)
C36 C55 1.41(4)
C37 C45 1.33(4)
C38 C39 1.38(4)
C38 C45 1.41(5)
C39 C40 1.40(4)
C42 C43 1.49(4)
C43 C44 1.37(4)
C43 C50 1.37(4)
C44 C49 1.35(4)
C47 C50 1.42(4)
C47 C48 1.46(5)
C48 C49 1.39(4)
C53 C54 1.53(5)

loop_
_platon_squeeze_void_nr
_platon_squeeze_void_average_x
_platon_squeeze_void_average_y
_platon_squeeze_void_average_z
_platon_squeeze_void_volume
_platon_squeeze_void_count_electrons
_platon_squeeze_void_content
1 0.500 0.500 0.426 700 446 ' '
2 0.343 0.779 0.879 12 9 ' '
3 0.408 0.232 0.686 7 4 ' '
4 0.592 0.768 0.314 8 4 ' '
5 0.657 0.221 0.121 12 6 ' '
